data_2001719
loop_
_publ_author_name
'Rib\'ar, B.'
'Kapor, A.'
'Ga\<si\'c, O.'
'Kany\'o, I.'
'Engel, P.'

_publ_section_title
;
 Structure of sinoacutine
;
_journal_issue 5
_journal_name_full 'Acta Crystallographica Section C'
_journal_page_first 978
_journal_page_last 980
_journal_paper_doi 10.1107/S0108270192011417
_journal_volume 49
_journal_year 1993
_chemical_formula_sum 'C19 H21 N O4'
_chemical_formula_weight 327.38
_symmetry_cell_setting orthorhombic
_symmetry_space_group_name_Hall 'P 2ac 2ab'
_symmetry_space_group_name_H-M 'P 21 21 21'
_atom_type_scat_source SHELX76
_cell_angle_alpha 90
_cell_angle_beta 90
_cell_angle_gamma 90
_cell_formula_units_Z 4
_cell_length_a 10.745(5)
_cell_length_b 11.435(5)
_cell_length_c 13.003(6)
_cell_measurement_reflns_used 22
_cell_measurement_temperature 293
_cell_measurement_theta_max 13.5
_cell_measurement_theta_min 6.0
_cell_volume 1597.7(13)
_diffrn_measurement_device CAD-4
_diffrn_measurement_method \w-2\q
_diffrn_radiation_type MoK\a
_diffrn_radiation_wavelength 0.7107
_diffrn_reflns_limit_h_max 12
_diffrn_reflns_limit_h_min 0
_diffrn_reflns_limit_k_max 13
_diffrn_reflns_limit_k_min 0
_diffrn_reflns_limit_l_max 14
_diffrn_reflns_limit_l_min 0
_diffrn_reflns_number 2785
_diffrn_reflns_theta_max 24
_diffrn_standards_decay_% 0
_diffrn_standards_interval_time 200
_diffrn_standards_number 1
_exptl_absorpt_coefficient_mu 0.09
_exptl_crystal_colour Citrine
_exptl_crystal_density_diffrn 1.361
_exptl_crystal_description 'Irregular shape'
_exptl_crystal_size_max 0.28
_exptl_crystal_size_mid 0.25
_exptl_crystal_size_min 0.20
_refine_diff_density_max 0.21
_refine_diff_density_min 0.20
_refine_ls_goodness_of_fit_obs 0.968
_refine_ls_number_parameters 222
_refine_ls_number_reflns 1389
_refine_ls_R_factor_obs 0.057
_refine_ls_shift/esd_max 0.020
_refine_ls_structure_factor_coef F
_refine_ls_weighting_scheme unit
_reflns_number_observed 1389
_reflns_number_total 1453
_reflns_observed_criterion I>3.5\s(I)
_cod_data_source_file ka1013.cif
_cod_data_source_block ka1013_structure_1_of_1
_cod_original_cell_volume 1598.0(10)
_cod_database_code 2001719

loop_
_atom_site_label
_atom_site_fract_x
_atom_site_fract_y
_atom_site_fract_z
_atom_site_U_iso_or_equiv
C1 .6561(5) .4773(5) .7858(4) .0450(10)
C2 .5440(4) .4929(5) .8228(4) .0340(10)
C3 .5167(4) .4963(4) .9361(4) .0380(10)
C4 .4460(5) .3855(4) .9615(4) .0410(10)
C5 .3488(5) .3508(4) .8823(4) .0370(10)
C6 .2671(5) .2620(5) .9092(4) .0440(10)
C7 .1724(5) .2299(5) .8457(4) .0400(10)
C8 .1540(4) .2901(5) .7557(4) .0380(10)
C9 .2355(4) .3794(4) .7252(3) .0330(10)
C10 .3371(4) .4069(4) .7864(4) .0320(10)
C11 .4300(4) .5050(4) .7572(3) .0320(10)
C12 .4604(4) .5067(4) .6440(3) .0350(10)
C13 .5750(4) .4926(5) .6079(4) .0400(10)
C14 .6818(5) .4692(5) .6767(4) .0430(10)
C15 .3442(5) .6302(5) .9012(4) .0380(10)
C16 .3712(5) .6248(4) .7865(4) .0360(10)
C17 -.0478(5) .2154(6) .7294(5) .059(2)
C18 .5152(6) .5290(6) .4377(4) .059(2)
C19 .5407(5) .7029(5) .9661(4) .0500(10)
N .4524(4) .6048(4) .9668(3) .0360(10)
O1 .7846(3) .4478(4) .6428(3) .0640(10)
O2 .0582(3) .2706(4) .6892(3) .0580(10)
O3 .2109(3) .4400(3) .6383(2) .0450(10)
O4 .6090(3) .4957(4) .5063(2) .0490(10)
H1 .733 .471 .839 ?
H3 .601 .499 .981 ?
H4A .512 .315 .968 ?
H4B .400 .398 1.034 ?
H6 .279 .217 .982 ?
H7 .112 .158 .866 ?
H12 .386 .521 .590 ?
H15A .273 .567 .919 ?
H15B .311 .717 .919 ?
H16A .285 .636 .745 ?
H16B .435 .694 .766 ?
H17A -.116 .204 .669 ?
H17B -.086 .269 .790 ?
H17C -.023 .131 .760 ?
H18A .552 .528 .360 ?
H18B .484 .616 .456 ?
H18C .438 .469 .443 ?
H19A .493 .782 .989 ?
H19B .579 .713 .890 ?
H19C .615 .685 1.020 ?
H3' .147(5) .406(5) .600(4) ?

loop_
_geom_angle_atom_site_label_1
_geom_angle_atom_site_label_2
_geom_angle_atom_site_label_3
_geom_angle
_geom_angle_publ_flag
C2 C1 C14 123.0(5) yes
C1 C2 C3 122.9(5) yes
C1 C2 C11 123.7(5) yes
C3 C2 C11 113.3(4) yes
C2 C3 C4 106.9(4) yes
C2 C3 N 112.2(4) yes
C4 C3 N 114.2(4) yes
C3 C4 C5 114.6(4) yes
C4 C5 C6 117.1(5) yes
C4 C5 C10 122.9(4) yes
C6 C5 C10 120.0(5) yes
C5 C6 C7 121.2(5) yes
C6 C7 C8 119.3(5) yes
C7 C8 C9 121.1(5) yes
C7 C8 O2 124.6(5) yes
C9 C8 O2 114.3(4) yes
C8 C9 C10 119.6(4) yes
C8 C9 O3 119.2(4) yes
C10 C9 O3 121.2(4) yes
C5 C10 C9 118.4(4) yes
C5 C10 C11 119.3(4) yes
C9 C10 C11 122.1(4) yes
C2 C11 C10 108.7(4) yes
C2 C11 C12 112.3(4) yes
C2 C11 C16 105.9(4) yes
C10 C11 C12 112.8(4) yes
C10 C11 C16 108.4(4) yes
C12 C11 C16 108.4(4) yes
C11 C12 C13 123.0(4) yes
C12 C13 C14 121.8(5) yes
C12 C13 O4 125.8(5) yes
C14 C13 O4 112.4(4) yes
C1 C14 C13 115.7(5) yes
C1 C14 O1 122.8(5) yes
C13 C14 O1 121.5(5) yes
C16 C15 N 114.2(4) yes
C11 C16 C15 110.7(4) yes
C3 N C15 112.3(4) yes
C3 N C19 109.8(4) yes
C15 N C19 110.9(4) yes
C8 O2 C17 116.8(4) yes
C13 O4 C18 115.4(4) yes

loop_
_geom_bond_atom_site_label_1
_geom_bond_atom_site_label_2
_geom_bond_distance
_geom_bond_publ_flag
C1 C2 1.309(7) yes
C1 C14 1.448(7) yes
C2 C3 1.503(7) yes
C2 C11 1.499(6) yes
C3 C4 1.514(7) yes
C3 N 1.475(7) yes
C4 C5 1.520(7) yes
C5 C6 1.387(7) yes
C5 C10 1.408(7) yes
C6 C7 1.361(8) yes
C7 C8 1.372(8) yes
C8 C9 1.402(7) yes
C8 O2 1.363(6) yes
C9 C10 1.387(6) yes
C9 O3 1.352(5) yes
C10 C11 1.549(6) yes
C11 C12 1.508(6) yes
C11 C16 1.556(7) yes
C12 C13 1.328(6) yes
C13 C14 1.479(7) yes
C13 O4 1.371(6) yes
C14 O1 1.214(6) yes
C15 C16 1.521(7) yes
C15 N 1.471(7) yes
C17 O2 1.403(7) yes
C18 O4 1.399(7) yes
C19 N 1.469(7) yes
